data_4125587
loop_
_publ_author_name
'Campos, Jes\'us'

_publ_section_title
;
 Dihydrogen and Acetylene Activation by a Gold(I)/Platinum(0) Transition
 Metal Only Frustrated Lewis Pair.
;
_journal_issue 8
_journal_name_full 'Journal of the American Chemical Society'
_journal_page_first 2944
_journal_page_last 2947
_journal_paper_doi 10.1021/jacs.7b00491
_journal_volume 139
_journal_year 2017
_chemical_formula_moiety 'C56 H97 Au P3 Pt, C2 F6 N O4 S2, C6 H6'
_chemical_formula_sum 'C64 H103 Au F6 N O4 P3 Pt S2'
_chemical_formula_weight 1613.55
_chemical_melting_point ?
_space_group_crystal_system monoclinic
_space_group_IT_number 9
_space_group_name_Hall 'C -2yc'
_space_group_name_H-M_alt 'C 1 c 1'
_symmetry_space_group_name_Hall 'C -2yc'
_symmetry_space_group_name_H-M 'C 1 c 1'
_atom_sites_solution_hydrogens geom
_audit_creation_method SHELXL-2014/7
_cell_angle_alpha 90
_cell_angle_beta 103.5370(10)
_cell_angle_gamma 90
_cell_formula_units_Z 4
_cell_length_a 17.7729(5)
_cell_length_b 18.5761(6)
_cell_length_c 22.1488(7)
_cell_measurement_reflns_used 9962
_cell_measurement_temperature 193(2)
_cell_measurement_theta_max 27.20
_cell_measurement_theta_min 2.39
_cell_volume 7109.3(4)
_computing_cell_refinement 'Bruker SAINT'
_computing_data_collection 'Bruker APEX2'
_computing_data_reduction 'Bruker SAINT A'
_computing_structure_refinement 'SHELXL-2014/7 (Sheldrick, 2014)'
_computing_structure_solution 'SHELXT 2014/5 (Sheldrick, 2014)'
_diffrn_ambient_temperature 193(2)
_diffrn_measured_fraction_theta_full 0.998
_diffrn_measured_fraction_theta_max 0.998
_diffrn_measurement_device_type 'Bruker APEX-II CCD'
_diffrn_measurement_method '\f and \w scans'
_diffrn_radiation_monochromator graphite
_diffrn_radiation_source 'fine-focus sealed tube'
_diffrn_radiation_type MoK\a
_diffrn_radiation_wavelength 0.71073
_diffrn_reflns_av_R_equivalents 0.0274
_diffrn_reflns_av_unetI/netI 0.0375
_diffrn_reflns_Laue_measured_fraction_full 0.998
_diffrn_reflns_Laue_measured_fraction_max 0.998
_diffrn_reflns_limit_h_max 21
_diffrn_reflns_limit_h_min -20
_diffrn_reflns_limit_k_max 22
_diffrn_reflns_limit_k_min -22
_diffrn_reflns_limit_l_max 26
_diffrn_reflns_limit_l_min -26
_diffrn_reflns_number 45182
_diffrn_reflns_point_group_measured_fraction_full 0.865
_diffrn_reflns_point_group_measured_fraction_max 0.865
_diffrn_reflns_theta_full 25.242
_diffrn_reflns_theta_max 25.248
_diffrn_reflns_theta_min 2.193
_exptl_absorpt_coefficient_mu 4.212
_exptl_absorpt_correction_T_max 0.7457
_exptl_absorpt_correction_T_min 0.6163
_exptl_absorpt_correction_type multi-scan
_exptl_absorpt_process_details
; 
 SADABS, Bruker (2006). APEX 2. Version 2.1. Bruker Analytical
 X-ray Solutions, Madison, Wisconsin, USA. 
;
_exptl_crystal_colour yellow
_exptl_crystal_density_diffrn 1.508
_exptl_crystal_density_method 'not measured'
_exptl_crystal_description plate
_exptl_crystal_F_000 3256
_exptl_crystal_size_max 0.20
_exptl_crystal_size_mid 0.15
_exptl_crystal_size_min 0.05
_refine_diff_density_max 1.203
_refine_diff_density_min -0.882
_refine_diff_density_rms 0.085
_refine_ls_abs_structure_details
;
 Flack x determined using 4328 quotients [(I+)-(I-)]/[(I+)+(I-)]
 (Parsons, Flack and Wagner, Acta Cryst. B69 (2013) 249-259).
;
_refine_ls_abs_structure_Flack 0.004(4)
_refine_ls_extinction_method none
_refine_ls_goodness_of_fit_ref 1.022
_refine_ls_hydrogen_treatment constr
_refine_ls_matrix_type full
_refine_ls_number_parameters 833
_refine_ls_number_reflns 11158
_refine_ls_number_restraints 330
_refine_ls_restrained_S_all 1.029
_refine_ls_R_factor_all 0.0309
_refine_ls_R_factor_gt 0.0288
_refine_ls_shift/su_max 0.002
_refine_ls_shift/su_mean 0.000
_refine_ls_structure_factor_coef Fsqd
_refine_ls_weighting_details 'w=1/[\s^2^(Fo^2^)+(0.0449P)^2^+7.8331P] where P=(Fo^2^+2Fc^2^)/3'
_refine_ls_weighting_scheme calc
_refine_ls_wR_factor_gt 0.0718
_refine_ls_wR_factor_ref 0.0731
_reflns_Friedel_coverage 0.731
_reflns_Friedel_fraction_full 0.731
_reflns_Friedel_fraction_max 0.731
_reflns_number_gt 10699
_reflns_number_total 11158
_reflns_threshold_expression 'I > 2\s(I)'
_cod_data_source_file ja7b00491_si_002.cif
_cod_data_source_block 5
_cod_depositor_comments
;
The following automatic conversions were performed:

'_chemical_melting_point' value 'not measured' was changed to '?' -
the value is undefined or not given.

Automatic conversion script
Id: cif_fix_values 4973 2017-02-22 13:04:09Z antanas 

 Adding full bibliography for 4125586--4125588.cif.
;
_cod_database_code 4125587
_shelx_shelxl_version_number 2014/7
_shelx_space_group_comment
;
The symmetry employed for this shelxl refinement is uniquely defined
by the following loop, which should always be used as a source of
symmetry information in preference to the above space-group names.
They are only intended as comments.
;

loop_
_space_group_symop_operation_xyz
'x, y, z'
'x, -y, z+1/2'
'x+1/2, y+1/2, z'
'x+1/2, -y+1/2, z+1/2'

loop_
_atom_site_label
_atom_site_type_symbol
_atom_site_fract_x
_atom_site_fract_y
_atom_site_fract_z
_atom_site_U_iso_or_equiv
_atom_site_adp_type
_atom_site_occupancy
_atom_site_site_symmetry_order
_atom_site_calc_flag
_atom_site_refinement_flags_posn
_atom_site_refinement_flags_adp
_atom_site_refinement_flags_occupancy
_atom_site_disorder_assembly
_atom_site_disorder_group
Au1 Au 0.49969(5) 0.22878(2) 0.67472(3) 0.03435(8) Uani 1 1 d . . . . .
Pt1 Pt 0.44110(5) 0.20952(2) 0.78283(3) 0.04002(9) Uani 1 1 d . . . . .
P1 P 0.58970(14) 0.28328(11) 0.63090(10) 0.0365(4) Uani 1 1 d . . . . .
P2 P 0.53093(14) 0.12438(15) 0.83302(12) 0.0575(7) Uani 1 1 d D . . . .
P3 P 0.34135(15) 0.29475(12) 0.76800(12) 0.0452(5) Uani 1 1 d . . . . .
C1 C 0.5847(5) 0.2793(4) 0.5465(4) 0.0337(17) Uani 1 1 d . . . . .
C2 C 0.5759(5) 0.2101(4) 0.5175(4) 0.0358(17) Uani 1 1 d . . . . .
C3 C 0.5791(6) 0.2029(5) 0.4569(4) 0.049(2) Uani 1 1 d . . . . .
H3 H 0.5751 0.1564 0.4385 0.059 Uiso 1 1 calc R U . . .
C4 C 0.5883(6) 0.2640(6) 0.4214(4) 0.051(2) Uani 1 1 d . . . . .
H4 H 0.5883 0.2592 0.3787 0.061 Uiso 1 1 calc R U . . .
C5 C 0.5972(5) 0.3305(5) 0.4493(4) 0.050(2) Uani 1 1 d . . . . .
H5 H 0.6062 0.3714 0.4262 0.061 Uiso 1 1 calc R U . . .
C6 C 0.5931(5) 0.3387(4) 0.5107(4) 0.0399(18) Uani 1 1 d . . . . .
C7 C 0.5613(5) 0.1401(4) 0.5478(4) 0.0399(19) Uani 1 1 d . . . . .
C8 C 0.4846(6) 0.1203(5) 0.5463(5) 0.054(2) Uani 1 1 d . . . . .
C9 C 0.4703(8) 0.0516(6) 0.5662(6) 0.075(3) Uani 1 1 d . . . . .
H9 H 0.4186 0.0385 0.5662 0.089 Uiso 1 1 calc R U . . .
C10 C 0.5264(11) 0.0036(7) 0.5852(8) 0.099(5) Uani 1 1 d . . . . .
H10 H 0.5145 -0.0429 0.5982 0.119 Uiso 1 1 calc R U . . .
C11 C 0.6045(9) 0.0221(6) 0.5860(7) 0.083(4) Uani 1 1 d . . . . .
H11 H 0.6446 -0.0124 0.5985 0.099 Uiso 1 1 calc R U . . .
C12 C 0.6217(6) 0.0912(5) 0.5683(5) 0.052(2) Uani 1 1 d . . . . .
C13 C 0.4157(6) 0.1688(6) 0.5164(5) 0.063(3) Uani 1 1 d . . . . .
H13 H 0.4337 0.2199 0.5217 0.075 Uiso 1 1 calc R U . . .
C14 C 0.3467(7) 0.1615(11) 0.5440(7) 0.106(6) Uani 1 1 d . . . . .
H14A H 0.3101 0.2006 0.5288 0.158 Uiso 1 1 calc R U . . .
H14B H 0.3633 0.1641 0.5894 0.158 Uiso 1 1 calc R U . . .
H14C H 0.3214 0.1151 0.5319 0.158 Uiso 1 1 calc R U . . .
C15 C 0.3878(8) 0.1544(10) 0.4475(6) 0.093(4) Uani 1 1 d . . . . .
H15A H 0.3558 0.1109 0.4411 0.139 Uiso 1 1 calc R U . . .
H15B H 0.4324 0.1477 0.4291 0.139 Uiso 1 1 calc R U . . .
H15C H 0.3570 0.1954 0.4275 0.139 Uiso 1 1 calc R U . . .
C16 C 0.7067(6) 0.1073(6) 0.5662(5) 0.057(2) Uani 1 1 d . . . . .
H16 H 0.7127 0.1608 0.5652 0.069 Uiso 1 1 calc R U . . .
C17 C 0.7653(8) 0.0792(8) 0.6227(6) 0.087(4) Uani 1 1 d . . . . .
H17A H 0.7727 0.0274 0.6181 0.131 Uiso 1 1 calc R U . . .
H17B H 0.7461 0.0880 0.6601 0.131 Uiso 1 1 calc R U . . .
H17C H 0.8147 0.1042 0.6264 0.131 Uiso 1 1 calc R U . . .
C18 C 0.7250(8) 0.0770(7) 0.5068(6) 0.076(3) Uani 1 1 d . . . . .
H18A H 0.7796 0.0859 0.5074 0.115 Uiso 1 1 calc R U . . .
H18B H 0.6922 0.1008 0.4705 0.115 Uiso 1 1 calc R U . . .
H18C H 0.7149 0.0251 0.5044 0.115 Uiso 1 1 calc R U . . .
C19 C 0.5961(6) 0.4170(5) 0.5299(5) 0.051(2) Uani 1 1 d . . . . .
C20 C 0.5260(6) 0.4547(5) 0.5224(6) 0.065(3) Uani 1 1 d . . . . .
C21 C 0.5305(9) 0.5276(7) 0.5393(8) 0.098(5) Uani 1 1 d . . . . .
H21 H 0.4839 0.5538 0.5369 0.118 Uiso 1 1 calc R U . . .
C22 C 0.5989(10) 0.5619(6) 0.5589(10) 0.120(7) Uani 1 1 d . . . . .
H22 H 0.5996 0.6115 0.5695 0.145 Uiso 1 1 calc R U . . .
C23 C 0.6679(9) 0.5253(7) 0.5635(8) 0.104(5) Uani 1 1 d . . . . .
H23 H 0.7156 0.5503 0.5760 0.125 Uiso 1 1 calc R U . . .
C24 C 0.6680(6) 0.4526(5) 0.5503(6) 0.065(3) Uani 1 1 d . . . . .
C25 C 0.4481(6) 0.4181(7) 0.4988(6) 0.073(3) Uani 1 1 d . . . . .
H25 H 0.4570 0.3659 0.4919 0.088 Uiso 1 1 calc R U . . .
C26 C 0.4060(11) 0.4503(13) 0.4396(8) 0.131(7) Uani 1 1 d . . . . .
H26A H 0.3561 0.4258 0.4252 0.197 Uiso 1 1 calc R U . . .
H26B H 0.4367 0.4448 0.4084 0.197 Uiso 1 1 calc R U . . .
H26C H 0.3972 0.5015 0.4458 0.197 Uiso 1 1 calc R U . . .
C27 C 0.3940(9) 0.4247(15) 0.5417(9) 0.154(10) Uani 1 1 d . . . . .
H27A H 0.4010 0.4719 0.5621 0.231 Uiso 1 1 calc R U . . .
H27B H 0.4053 0.3867 0.5732 0.231 Uiso 1 1 calc R U . . .
H27C H 0.3404 0.4200 0.5177 0.231 Uiso 1 1 calc R U . . .
C28 C 0.7437(6) 0.4133(6) 0.5572(5) 0.066(3) Uani 1 1 d . . . . .
H28 H 0.7327 0.3606 0.5588 0.079 Uiso 1 1 calc R U . . .
C29 C 0.7778(7) 0.4262(8) 0.5002(6) 0.077(3) Uani 1 1 d . . . . .
H29A H 0.7399 0.4118 0.4625 0.116 Uiso 1 1 calc R U . . .
H29B H 0.8251 0.3978 0.5043 0.116 Uiso 1 1 calc R U . . .
H29C H 0.7899 0.4775 0.4976 0.116 Uiso 1 1 calc R U . . .
C30 C 0.8036(7) 0.4323(8) 0.6167(6) 0.085(4) Uani 1 1 d . . . . .
H30A H 0.8177 0.4832 0.6157 0.127 Uiso 1 1 calc R U . . .
H30B H 0.8498 0.4024 0.6199 0.127 Uiso 1 1 calc R U . . .
H30C H 0.7817 0.4235 0.6527 0.127 Uiso 1 1 calc R U . . .
C31 C 0.5971(7) 0.3747(5) 0.6596(5) 0.061(3) Uani 1 1 d . . . . .
H31A H 0.6066 0.3742 0.7050 0.092 Uiso 1 1 calc R U . . .
H31B H 0.5488 0.4004 0.6421 0.092 Uiso 1 1 calc R U . . .
H31C H 0.6401 0.3990 0.6472 0.092 Uiso 1 1 calc R U . . .
C32 C 0.6851(6) 0.2494(8) 0.6652(5) 0.064(3) Uani 1 1 d . . . . .
H32A H 0.7231 0.2737 0.6464 0.096 Uiso 1 1 calc R U . . .
H32B H 0.6867 0.1975 0.6577 0.096 Uiso 1 1 calc R U . . .
H32C H 0.6976 0.2586 0.7100 0.096 Uiso 1 1 calc R U . . .
C33 C 0.4833(10) 0.0706(10) 0.8880(8) 0.113(7) Uani 0.646(11) 1 d D U P A 1
C34 C 0.5265(13) 0.0028(12) 0.9152(11) 0.119(8) Uani 0.646(11) 1 d D U P A 1
H34A H 0.5725 0.0163 0.9472 0.178 Uiso 0.646(11) 1 calc R U P A 1
H34B H 0.5424 -0.0241 0.8822 0.178 Uiso 0.646(11) 1 calc R U P A 1
H34C H 0.4926 -0.0273 0.9337 0.178 Uiso 0.646(11) 1 calc R U P A 1
C35 C 0.4790(17) 0.1191(13) 0.9444(11) 0.142(9) Uani 0.646(11) 1 d D U P A 1
H35A H 0.4288 0.1435 0.9363 0.214 Uiso 0.646(11) 1 calc R U P A 1
H35B H 0.5205 0.1550 0.9507 0.214 Uiso 0.646(11) 1 calc R U P A 1
H35C H 0.4852 0.0893 0.9817 0.214 Uiso 0.646(11) 1 calc R U P A 1
C36 C 0.4002(12) 0.0493(14) 0.8592(11) 0.138(9) Uani 0.646(11) 1 d D U P A 1
H36A H 0.3990 0.0160 0.8248 0.207 Uiso 0.646(11) 1 calc R U P A 1
H36B H 0.3701 0.0925 0.8437 0.207 Uiso 0.646(11) 1 calc R U P A 1
H36C H 0.3779 0.0259 0.8906 0.207 Uiso 0.646(11) 1 calc R U P A 1
C37 C 0.6226(9) 0.1737(10) 0.8763(11) 0.129(7) Uani 0.646(11) 1 d D U P A 1
C38 C 0.6805(16) 0.1297(18) 0.9223(14) 0.160(9) Uani 0.646(11) 1 d D U P A 1
H38A H 0.6967 0.0882 0.9011 0.241 Uiso 0.646(11) 1 calc R U P A 1
H38B H 0.7257 0.1595 0.9403 0.241 Uiso 0.646(11) 1 calc R U P A 1
H38C H 0.6567 0.1128 0.9554 0.241 Uiso 0.646(11) 1 calc R U P A 1
C39 C 0.6660(18) 0.2066(16) 0.8288(14) 0.147(11) Uani 0.646(11) 1 d D U P A 1
H39A H 0.7149 0.2280 0.8514 0.221 Uiso 0.646(11) 1 calc R U P A 1
H39B H 0.6336 0.2437 0.8040 0.221 Uiso 0.646(11) 1 calc R U P A 1
H39C H 0.6766 0.1685 0.8013 0.221 Uiso 0.646(11) 1 calc R U P A 1
C40 C 0.5975(19) 0.2389(14) 0.9103(15) 0.142(9) Uani 0.646(11) 1 d D U P A 1
H40A H 0.6322 0.2436 0.9516 0.213 Uiso 0.646(11) 1 calc R U P A 1
H40B H 0.5443 0.2317 0.9145 0.213 Uiso 0.646(11) 1 calc R U P A 1
H40C H 0.6000 0.2829 0.8864 0.213 Uiso 0.646(11) 1 calc R U P A 1
C41 C 0.5618(14) 0.0529(9) 0.7811(7) 0.131(7) Uani 0.646(11) 1 d D U P A 1
C42 C 0.4844(16) 0.0183(17) 0.7482(15) 0.166(10) Uani 0.646(11) 1 d D U P A 1
H42A H 0.4581 0.0492 0.7138 0.249 Uiso 0.646(11) 1 calc R U P A 1
H42B H 0.4516 0.0127 0.7778 0.249 Uiso 0.646(11) 1 calc R U P A 1
H42C H 0.4941 -0.0290 0.7320 0.249 Uiso 0.646(11) 1 calc R U P A 1
C43 C 0.5978(16) 0.0861(13) 0.7321(10) 0.120(7) Uani 0.646(11) 1 d D U P A 1
H43A H 0.6016 0.1383 0.7382 0.180 Uiso 0.646(11) 1 calc R U P A 1
H43B H 0.5654 0.0755 0.6908 0.180 Uiso 0.646(11) 1 calc R U P A 1
H43C H 0.6496 0.0659 0.7357 0.180 Uiso 0.646(11) 1 calc R U P A 1
C44 C 0.6147(17) -0.0078(16) 0.8128(14) 0.162(9) Uani 0.646(11) 1 d D U P A 1
H44A H 0.6111 -0.0486 0.7842 0.242 Uiso 0.646(11) 1 calc R U P A 1
H44B H 0.5986 -0.0232 0.8502 0.242 Uiso 0.646(11) 1 calc R U P A 1
H44C H 0.6683 0.0094 0.8243 0.242 Uiso 0.646(11) 1 calc R U P A 1
C33B C 0.6327(7) 0.134(2) 0.8182(12) 0.106(11) Uani 0.354(11) 1 d D U P A 2
C34B C 0.700(2) 0.103(2) 0.8707(15) 0.124(14) Uani 0.354(11) 1 d D U P A 2
H34D H 0.7352 0.1425 0.8882 0.186 Uiso 0.354(11) 1 calc R U P A 2
H34E H 0.7281 0.0665 0.8533 0.186 Uiso 0.354(11) 1 calc R U P A 2
H34F H 0.6783 0.0820 0.9034 0.186 Uiso 0.354(11) 1 calc R U P A 2
C35B C 0.640(2) 0.2180(19) 0.8148(18) 0.109(13) Uani 0.354(11) 1 d D U P A 2
H35D H 0.6125 0.2405 0.8436 0.163 Uiso 0.354(11) 1 calc R U P A 2
H35E H 0.6170 0.2343 0.7724 0.163 Uiso 0.354(11) 1 calc R U P A 2
H35F H 0.6946 0.2318 0.8264 0.163 Uiso 0.354(11) 1 calc R U P A 2
C36B C 0.631(3) 0.098(2) 0.7553(13) 0.114(14) Uani 0.354(11) 1 d D U P A 2
H36D H 0.5866 0.1174 0.7241 0.171 Uiso 0.354(11) 1 calc R U P A 2
H36E H 0.6249 0.0461 0.7588 0.171 Uiso 0.354(11) 1 calc R U P A 2
H36F H 0.6787 0.1090 0.7428 0.171 Uiso 0.354(11) 1 calc R U P A 2
C37B C 0.4952(19) 0.0279(7) 0.8130(17) 0.129(7) Uani 0.354(11) 1 d D U P A 2
C38B C 0.430(3) 0.014(4) 0.847(2) 0.160(9) Uani 0.354(11) 1 d D U P A 2
H38D H 0.3919 0.0527 0.8378 0.241 Uiso 0.354(11) 1 calc R U P A 2
H38E H 0.4044 -0.0322 0.8323 0.241 Uiso 0.354(11) 1 calc R U P A 2
H38F H 0.4518 0.0110 0.8916 0.241 Uiso 0.354(11) 1 calc R U P A 2
C39B C 0.557(3) -0.032(3) 0.825(2) 0.152(15) Uani 0.354(11) 1 d D U P A 2
H39D H 0.5765 -0.0394 0.7875 0.228 Uiso 0.354(11) 1 calc R U P A 2
H39E H 0.5348 -0.0766 0.8361 0.228 Uiso 0.354(11) 1 calc R U P A 2
H39F H 0.6004 -0.0172 0.8593 0.228 Uiso 0.354(11) 1 calc R U P A 2
C40B C 0.461(2) 0.037(2) 0.7407(17) 0.117(11) Uani 0.354(11) 1 d D U P A 2
H40D H 0.4041 0.0410 0.7325 0.175 Uiso 0.354(11) 1 calc R U P A 2
H40E H 0.4741 -0.0054 0.7188 0.175 Uiso 0.354(11) 1 calc R U P A 2
H40F H 0.4819 0.0802 0.7260 0.175 Uiso 0.354(11) 1 calc R U P A 2
C41B C 0.546(2) 0.136(2) 0.9211(5) 0.131(7) Uani 0.354(11) 1 d D U P A 2
C42B C 0.598(3) 0.202(2) 0.939(3) 0.166(10) Uani 0.354(11) 1 d D U P A 2
H42D H 0.5751 0.2432 0.9143 0.249 Uiso 0.354(11) 1 calc R U P A 2
H42E H 0.6036 0.2120 0.9833 0.249 Uiso 0.354(11) 1 calc R U P A 2
H42F H 0.6490 0.1914 0.9313 0.249 Uiso 0.354(11) 1 calc R U P A 2
C43B C 0.465(2) 0.152(2) 0.935(2) 0.120(7) Uani 0.354(11) 1 d D U P A 2
H43D H 0.4311 0.1097 0.9230 0.180 Uiso 0.354(11) 1 calc R U P A 2
H43E H 0.4414 0.1938 0.9116 0.180 Uiso 0.354(11) 1 calc R U P A 2
H43F H 0.4713 0.1606 0.9797 0.180 Uiso 0.354(11) 1 calc R U P A 2
C44B C 0.581(3) 0.070(3) 0.960(2) 0.162(9) Uani 0.354(11) 1 d D U P A 2
H44D H 0.5474 0.0281 0.9479 0.242 Uiso 0.354(11) 1 calc R U P A 2
H44E H 0.6324 0.0592 0.9522 0.242 Uiso 0.354(11) 1 calc R U P A 2
H44F H 0.5870 0.0798 1.0042 0.242 Uiso 0.354(11) 1 calc R U P A 2
C45 C 0.2718(6) 0.2903(6) 0.6888(6) 0.062(3) Uani 1 1 d . . . . .
C46 C 0.2468(10) 0.2129(7) 0.6754(7) 0.086(4) Uani 1 1 d . . . . .
H46A H 0.2187 0.2083 0.6318 0.129 Uiso 1 1 calc R U . . .
H46B H 0.2129 0.1985 0.7024 0.129 Uiso 1 1 calc R U . . .
H46C H 0.2925 0.1817 0.6832 0.129 Uiso 1 1 calc R U . . .
C47 C 0.3111(7) 0.3157(9) 0.6390(6) 0.086(4) Uani 1 1 d . . . . .
H47A H 0.3605 0.2905 0.6435 0.129 Uiso 1 1 calc R U . . .
H47B H 0.3204 0.3677 0.6433 0.129 Uiso 1 1 calc R U . . .
H47C H 0.2778 0.3054 0.5980 0.129 Uiso 1 1 calc R U . . .
C48 C 0.1986(9) 0.3373(9) 0.6806(8) 0.111(6) Uani 1 1 d . . . . .
H48A H 0.1729 0.3403 0.6364 0.166 Uiso 1 1 calc R U . . .
H48B H 0.2132 0.3857 0.6967 0.166 Uiso 1 1 calc R U . . .
H48C H 0.1633 0.3158 0.7034 0.166 Uiso 1 1 calc R U . . .
C49 C 0.3872(7) 0.3892(6) 0.7779(6) 0.066(3) Uani 1 1 d . . . . .
C50 C 0.4456(13) 0.3942(10) 0.7404(13) 0.174(12) Uani 1 1 d . . . . .
H50A H 0.4398 0.4402 0.7181 0.261 Uiso 1 1 calc R U . . .
H50B H 0.4383 0.3545 0.7105 0.261 Uiso 1 1 calc R U . . .
H50C H 0.4976 0.3913 0.7678 0.261 Uiso 1 1 calc R U . . .
C51 C 0.3332(9) 0.4506(6) 0.7668(9) 0.109(6) Uani 1 1 d . . . . .
H51A H 0.3625 0.4955 0.7681 0.164 Uiso 1 1 calc R U . . .
H51B H 0.3036 0.4516 0.7989 0.164 Uiso 1 1 calc R U . . .
H51C H 0.2976 0.4454 0.7259 0.164 Uiso 1 1 calc R U . . .
C52 C 0.4378(12) 0.3946(9) 0.8449(9) 0.139(8) Uani 1 1 d . . . . .
H52A H 0.4594 0.3471 0.8585 0.208 Uiso 1 1 calc R U . . .
H52B H 0.4060 0.4113 0.8728 0.208 Uiso 1 1 calc R U . . .
H52C H 0.4801 0.4287 0.8459 0.208 Uiso 1 1 calc R U . . .
C53 C 0.2824(7) 0.2818(6) 0.8293(6) 0.065(3) Uani 1 1 d . . . . .
C54 C 0.2386(13) 0.2096(8) 0.8160(9) 0.120(7) Uani 1 1 d . . . . .
H54A H 0.2181 0.1961 0.8519 0.179 Uiso 1 1 calc R U . . .
H54B H 0.2741 0.1721 0.8084 0.179 Uiso 1 1 calc R U . . .
H54C H 0.1957 0.2146 0.7793 0.179 Uiso 1 1 calc R U . . .
C55 C 0.3316(14) 0.2787(14) 0.8947(9) 0.160(11) Uani 1 1 d . . . . .
H55A H 0.3436 0.3277 0.9103 0.240 Uiso 1 1 calc R U . . .
H55B H 0.3797 0.2529 0.8949 0.240 Uiso 1 1 calc R U . . .
H55C H 0.3033 0.2534 0.9213 0.240 Uiso 1 1 calc R U . . .
C56 C 0.2214(11) 0.3397(9) 0.8291(10) 0.149(10) Uani 1 1 d . . . . .
H56A H 0.1944 0.3295 0.8620 0.224 Uiso 1 1 calc R U . . .
H56B H 0.1841 0.3398 0.7888 0.224 Uiso 1 1 calc R U . . .
H56C H 0.2466 0.3868 0.8364 0.224 Uiso 1 1 calc R U . . .
N1 N 0.4020(10) 0.2387(12) 0.1907(9) 0.144(5) Uani 1 1 d . U . . .
S1 S 0.4066(4) 0.2171(2) 0.2623(3) 0.1210(18) Uani 1 1 d D U . . .
O1 O 0.3367(10) 0.1818(8) 0.2658(6) 0.176(7) Uani 1 1 d D U . . .
O2 O 0.4775(14) 0.1866(13) 0.2952(11) 0.261(12) Uani 1 1 d D U . . .
F1 F 0.4568(7) 0.3428(6) 0.2930(7) 0.156(4) Uani 1 1 d . U . . .
F2 F 0.3955(10) 0.2944(7) 0.3525(6) 0.166(5) Uani 1 1 d . U . . .
F3 F 0.3335(6) 0.3361(6) 0.2654(5) 0.134(4) Uani 1 1 d . U . . .
C100 C 0.3954(10) 0.3015(9) 0.2894(9) 0.102(4) Uani 1 1 d D U . . .
S2 S 0.4793(5) 0.2254(3) 0.1722(6) 0.180(3) Uani 1 1 d D U . . .
O3 O 0.5329(15) 0.2869(13) 0.1984(17) 0.297(13) Uani 1 1 d D U . . .
O4 O 0.4960(10) 0.1620(6) 0.1430(11) 0.211(10) Uani 1 1 d D U . . .
C101 C 0.4506(14) 0.2754(11) 0.1073(13) 0.229(8) Uani 1 1 d D U . . .
F4 F 0.4359(14) 0.3494(10) 0.1156(14) 0.307(11) Uani 1 1 d D U . . .
F5 F 0.3856(17) 0.2367(16) 0.0674(12) 0.302(11) Uani 1 1 d D U . . .
F6 F 0.5086(17) 0.2670(12) 0.0699(14) 0.286(11) Uani 1 1 d D U . . .
C102 C 0.6267(9) 0.4540(7) 0.2728(8) 0.161(7) Uani 1 1 d G U . . .
H102 H 0.6005 0.4169 0.2467 0.193 Uiso 1 1 calc R U . . .
C103 C 0.6031(7) 0.4731(9) 0.3262(9) 0.153(7) Uani 1 1 d G U . . .
H103 H 0.5607 0.4489 0.3366 0.184 Uiso 1 1 calc R U . . .
C104 C 0.6416(11) 0.5274(10) 0.3645(7) 0.181(8) Uani 1 1 d G U . . .
H104 H 0.6254 0.5404 0.4010 0.217 Uiso 1 1 calc R U . . .
C105 C 0.7036(10) 0.5627(7) 0.3494(9) 0.195(9) Uani 1 1 d G U . . .
H105 H 0.7299 0.5998 0.3755 0.234 Uiso 1 1 calc R U . . .
C106 C 0.7272(7) 0.5437(9) 0.2960(10) 0.184(9) Uani 1 1 d G U . . .
H106 H 0.7696 0.5678 0.2856 0.221 Uiso 1 1 calc R U . . .
C107 C 0.6888(10) 0.4894(10) 0.2577(7) 0.182(8) Uani 1 1 d G U . . .
H107 H 0.7049 0.4764 0.2212 0.218 Uiso 1 1 calc R U . . .

loop_
_atom_site_aniso_label
_atom_site_aniso_U_11
_atom_site_aniso_U_22
_atom_site_aniso_U_33
_atom_site_aniso_U_23
_atom_site_aniso_U_13
_atom_site_aniso_U_12
Au1 0.03439(16) 0.03206(14) 0.03978(16) 0.00217(13) 0.01514(12) -0.00034(13)
Pt1 0.04010(19) 0.04076(16) 0.04408(18) 0.00524(14) 0.01970(14) 0.00671(15)
P1 0.0328(11) 0.0403(10) 0.0385(11) -0.0049(8) 0.0130(9) -0.0083(8)
P2 0.0506(15) 0.0652(16) 0.0643(16) 0.0325(13) 0.0287(13) 0.0217(12)
P3 0.0424(13) 0.0378(11) 0.0609(15) -0.0017(10) 0.0229(11) 0.0044(9)
C1 0.027(4) 0.042(4) 0.035(4) 0.001(3) 0.013(3) -0.001(3)
C2 0.027(4) 0.040(4) 0.042(4) -0.003(3) 0.011(3) 0.001(3)
C3 0.046(5) 0.056(5) 0.046(5) -0.013(4) 0.010(4) 0.000(4)
C4 0.040(5) 0.075(7) 0.040(5) 0.006(4) 0.015(4) -0.002(4)
C5 0.044(5) 0.059(6) 0.054(5) 0.020(4) 0.022(4) 0.006(4)
C6 0.029(4) 0.041(4) 0.052(5) 0.007(4) 0.013(4) 0.000(3)
C7 0.046(5) 0.023(3) 0.054(5) -0.009(3) 0.019(4) -0.010(3)
C8 0.050(6) 0.045(5) 0.071(6) -0.021(4) 0.022(5) -0.020(4)
C9 0.074(8) 0.053(6) 0.104(9) -0.012(6) 0.035(7) -0.030(6)
C10 0.141(14) 0.044(6) 0.127(12) 0.017(7) 0.058(10) -0.025(8)
C11 0.102(10) 0.042(6) 0.119(11) 0.019(6) 0.053(9) 0.012(6)
C12 0.057(6) 0.048(5) 0.057(6) 0.002(4) 0.025(5) -0.001(4)
C13 0.043(6) 0.071(7) 0.081(7) -0.027(6) 0.030(5) -0.018(5)
C14 0.040(7) 0.177(17) 0.105(10) -0.066(11) 0.028(7) -0.027(8)
C15 0.047(7) 0.138(14) 0.088(9) -0.001(9) 0.004(6) 0.006(8)
C16 0.042(5) 0.056(6) 0.074(7) 0.003(5) 0.015(5) 0.008(4)
C17 0.086(10) 0.087(9) 0.084(8) 0.009(7) 0.012(7) 0.013(7)
C18 0.067(8) 0.081(8) 0.092(9) -0.006(6) 0.039(7) 0.006(6)
C19 0.050(6) 0.038(4) 0.073(6) 0.008(4) 0.030(5) 0.005(4)
C20 0.049(6) 0.047(5) 0.108(9) 0.027(5) 0.035(6) 0.008(4)
C21 0.078(9) 0.051(7) 0.182(16) 0.009(8) 0.063(10) 0.015(6)
C22 0.100(12) 0.034(6) 0.24(2) -0.005(9) 0.060(13) 0.014(7)
C23 0.085(10) 0.051(7) 0.186(17) -0.004(8) 0.052(10) -0.020(7)
C24 0.052(6) 0.040(5) 0.111(9) 0.007(5) 0.036(6) -0.002(4)
C25 0.046(6) 0.068(7) 0.113(10) 0.034(7) 0.033(6) 0.024(5)
C26 0.103(13) 0.19(2) 0.108(12) 0.051(13) 0.039(10) 0.007(13)
C27 0.066(10) 0.27(3) 0.131(15) 0.050(17) 0.036(10) -0.031(14)
C28 0.050(6) 0.062(6) 0.091(8) 0.000(6) 0.029(6) -0.015(5)
C29 0.048(7) 0.090(9) 0.101(9) 0.002(7) 0.032(6) -0.001(6)
C30 0.057(7) 0.088(9) 0.115(10) 0.001(8) 0.030(7) -0.021(7)
C31 0.077(7) 0.055(6) 0.060(6) -0.018(4) 0.035(5) -0.029(5)
C32 0.031(5) 0.110(9) 0.049(6) -0.001(6) 0.007(4) 0.006(6)
C33 0.099(11) 0.123(12) 0.149(14) 0.090(10) 0.090(10) 0.040(9)
C34 0.119(15) 0.125(14) 0.140(17) 0.086(12) 0.086(13) 0.047(12)
C35 0.16(2) 0.139(14) 0.160(16) 0.081(12) 0.108(14) 0.044(13)
C36 0.105(11) 0.17(2) 0.166(16) 0.101(15) 0.084(11) 0.022(11)
C37 0.081(10) 0.099(11) 0.175(15) 0.037(10) -0.034(9) -0.002(8)
C38 0.090(11) 0.159(18) 0.205(17) 0.077(14) -0.020(10) 0.018(10)
C39 0.102(19) 0.14(2) 0.166(17) 0.021(14) -0.036(14) -0.047(15)
C40 0.104(19) 0.101(12) 0.20(2) 0.031(13) -0.015(15) -0.007(12)
C41 0.183(15) 0.142(12) 0.094(10) 0.050(9) 0.084(10) 0.109(12)
C42 0.194(16) 0.150(13) 0.166(19) 0.048(11) 0.065(12) 0.103(12)
C43 0.178(16) 0.126(13) 0.079(10) 0.033(9) 0.075(10) 0.098(12)
C44 0.209(18) 0.167(14) 0.136(15) 0.078(13) 0.096(13) 0.129(14)
C33B 0.052(15) 0.18(3) 0.078(14) 0.075(17) 0.006(12) 0.027(15)
C34B 0.064(18) 0.21(3) 0.090(18) 0.08(2) -0.002(15) 0.037(19)
C35B 0.025(16) 0.18(3) 0.11(2) 0.077(17) -0.001(17) 0.028(15)
C36B 0.10(3) 0.16(3) 0.075(14) 0.086(17) 0.015(14) 0.031(19)
C37B 0.081(10) 0.099(11) 0.175(15) 0.037(10) -0.034(9) -0.002(8)
C38B 0.090(11) 0.159(18) 0.205(17) 0.077(14) -0.020(10) 0.018(10)
C39B 0.10(2) 0.12(2) 0.22(3) 0.06(2) -0.01(2) 0.015(19)
C40B 0.09(2) 0.06(2) 0.175(16) 0.029(11) -0.034(11) 0.015(18)
C41B 0.183(15) 0.142(12) 0.094(10) 0.050(9) 0.084(10) 0.109(12)
C42B 0.194(16) 0.150(13) 0.166(19) 0.048(11) 0.065(12) 0.103(12)
C43B 0.178(16) 0.126(13) 0.079(10) 0.033(9) 0.075(10) 0.098(12)
C44B 0.209(18) 0.167(14) 0.136(15) 0.078(13) 0.096(13) 0.129(14)
C45 0.048(6) 0.056(6) 0.081(8) 0.003(5) 0.016(5) 0.007(5)
C46 0.087(10) 0.085(9) 0.076(8) -0.006(6) 0.000(7) -0.013(7)
C47 0.056(7) 0.112(10) 0.090(9) 0.039(8) 0.015(6) 0.019(7)
C48 0.077(10) 0.114(12) 0.128(13) -0.009(10) 0.000(9) 0.049(9)
C49 0.067(7) 0.049(6) 0.088(8) -0.004(5) 0.031(6) -0.002(5)
C50 0.20(2) 0.096(12) 0.29(3) -0.093(15) 0.20(2) -0.088(13)
C51 0.103(11) 0.032(6) 0.193(17) 0.004(8) 0.035(11) 0.007(6)
C52 0.141(17) 0.067(10) 0.179(19) -0.021(11) -0.021(14) -0.024(10)
C53 0.064(7) 0.055(6) 0.089(8) 0.009(5) 0.042(7) 0.016(5)
C54 0.19(2) 0.071(9) 0.132(15) -0.006(8) 0.103(15) -0.031(10)
C55 0.15(2) 0.26(3) 0.089(14) -0.039(14) 0.071(14) 0.028(17)
C56 0.152(16) 0.115(13) 0.24(2) 0.084(14) 0.162(17) 0.082(12)
N1 0.090(9) 0.201(16) 0.132(8) -0.047(8) 0.009(7) 0.011(9)
S1 0.112(4) 0.095(3) 0.121(3) -0.013(2) -0.045(3) 0.009(2)
O1 0.216(13) 0.128(9) 0.132(9) 0.044(8) -0.065(9) -0.092(11)
O2 0.235(15) 0.214(18) 0.236(17) -0.105(14) -0.144(16) 0.098(14)
F1 0.112(8) 0.129(8) 0.221(12) -0.060(9) 0.026(8) -0.039(7)
F2 0.191(13) 0.177(12) 0.105(6) -0.004(6) -0.017(7) -0.001(9)
F3 0.119(7) 0.126(7) 0.136(7) 0.003(6) -0.017(6) 0.022(6)
C100 0.076(9) 0.099(8) 0.118(9) -0.005(8) -0.005(9) -0.007(6)
S2 0.130(6) 0.099(3) 0.332(10) -0.021(5) 0.099(7) 0.001(3)
O3 0.218(19) 0.23(2) 0.48(3) -0.23(2) 0.164(18) -0.099(15)
O4 0.137(12) 0.064(6) 0.47(3) -0.064(10) 0.144(16) -0.021(7)
C101 0.158(18) 0.144(12) 0.43(2) 0.105(15) 0.152(13) -0.028(11)
F4 0.28(2) 0.151(11) 0.56(3) 0.137(14) 0.24(2) 0.056(11)
F5 0.28(2) 0.35(2) 0.29(2) 0.094(19) 0.094(14) -0.09(2)
F6 0.33(3) 0.224(18) 0.37(2) -0.042(18) 0.23(2) -0.110(18)
C102 0.116(13) 0.123(12) 0.227(18) 0.095(12) 0.005(11) 0.035(9)
C103 0.097(12) 0.127(13) 0.220(18) 0.096(12) 0.007(11) 0.023(9)
C104 0.106(13) 0.150(16) 0.259(18) 0.076(13) -0.013(12) 0.047(9)
C105 0.103(13) 0.183(17) 0.257(19) 0.092(14) -0.044(11) 0.025(11)
C106 0.106(13) 0.151(16) 0.27(2) 0.117(13) -0.015(13) 0.023(10)
C107 0.117(14) 0.175(18) 0.233(17) 0.115(13) 0.001(12) 0.028(10)

loop_
_atom_type_symbol
_atom_type_description
_atom_type_scat_dispersion_real
_atom_type_scat_dispersion_imag
_atom_type_scat_source
C C 0.0033 0.0016 'International Tables Vol C Tables 4.2.6.8 and 6.1.1.4'
H H 0.0000 0.0000 'International Tables Vol C Tables 4.2.6.8 and 6.1.1.4'
N N 0.0061 0.0033 'International Tables Vol C Tables 4.2.6.8 and 6.1.1.4'
O O 0.0106 0.0060 'International Tables Vol C Tables 4.2.6.8 and 6.1.1.4'
F F 0.0171 0.0103 'International Tables Vol C Tables 4.2.6.8 and 6.1.1.4'
P P 0.1023 0.0942 'International Tables Vol C Tables 4.2.6.8 and 6.1.1.4'
S S 0.1246 0.1234 'International Tables Vol C Tables 4.2.6.8 and 6.1.1.4'
Pt Pt -1.7033 8.3905 'International Tables Vol C Tables 4.2.6.8 and 6.1.1.4'
Au Au -2.0133 8.8022 'International Tables Vol C Tables 4.2.6.8 and 6.1.1.4'

loop_
_geom_angle_atom_site_label_1
_geom_angle_atom_site_label_2
_geom_angle_atom_site_label_3
_geom_angle
P1 Au1 Pt1 147.17(5)
P2 Pt1 P3 159.26(9)
P2 Pt1 Au1 98.13(6)
P3 Pt1 Au1 102.17(6)
C32 P1 C31 101.3(6)
C32 P1 C1 103.2(4)
C31 P1 C1 112.0(4)
C32 P1 Au1 110.4(4)
C31 P1 Au1 105.5(3)
C1 P1 Au1 122.5(3)
C37B P2 C41B 107.6(17)
C37 P2 C41 107.5(11)
C37 P2 C33 112.4(10)
C41 P2 C33 104.5(9)
C37B P2 C33B 108.6(16)
C41B P2 C33B 104.5(14)
C37 P2 Pt1 108.7(6)
C37B P2 Pt1 111.7(9)
C41B P2 Pt1 108.8(8)
C41 P2 Pt1 116.3(6)
C33 P2 Pt1 107.5(5)
C33B P2 Pt1 115.1(8)
C45 P3 C53 107.7(6)
C45 P3 C49 108.2(5)
C53 P3 C49 108.7(5)
C45 P3 Pt1 114.1(3)
C53 P3 Pt1 109.7(3)
C49 P3 Pt1 108.3(4)
C6 C1 C2 118.3(8)
C6 C1 P1 124.0(6)
C2 C1 P1 117.6(6)
C3 C2 C1 120.4(8)
C3 C2 C7 113.7(7)
C1 C2 C7 125.9(7)
C2 C3 C4 120.4(9)
C2 C3 H3 119.8
C4 C3 H3 119.8
C5 C4 C3 119.2(9)
C5 C4 H4 120.4
C3 C4 H4 120.4
C4 C5 C6 120.8(8)
C4 C5 H5 119.6
C6 C5 H5 119.6
C1 C6 C5 120.7(8)
C1 C6 C19 127.3(8)
C5 C6 C19 112.0(8)
C12 C7 C8 120.3(8)
C12 C7 C2 120.2(8)
C8 C7 C2 118.8(8)
C9 C8 C7 118.7(10)
C9 C8 C13 119.2(9)
C7 C8 C13 121.7(8)
C10 C9 C8 122.3(11)
C10 C9 H9 118.8
C8 C9 H9 118.8
C9 C10 C11 119.9(10)
C9 C10 H10 120.0
C11 C10 H10 120.0
C12 C11 C10 119.5(12)
C12 C11 H11 120.2
C10 C11 H11 120.2
C11 C12 C7 119.1(10)
C11 C12 C16 117.6(10)
C7 C12 C16 123.0(8)
C14 C13 C15 106.7(10)
C14 C13 C8 114.6(12)
C15 C13 C8 111.7(9)
C14 C13 H13 107.8
C15 C13 H13 107.8
C8 C13 H13 107.8
C13 C14 H14A 109.5
C13 C14 H14B 109.5
H14A C14 H14B 109.5
C13 C14 H14C 109.5
H14A C14 H14C 109.5
H14B C14 H14C 109.5
C13 C15 H15A 109.5
C13 C15 H15B 109.5
H15A C15 H15B 109.5
C13 C15 H15C 109.5
H15A C15 H15C 109.5
H15B C15 H15C 109.5
C17 C16 C18 109.8(10)
C17 C16 C12 113.1(10)
C18 C16 C12 111.0(9)
C17 C16 H16 107.5
C18 C16 H16 107.5
C12 C16 H16 107.5
C16 C17 H17A 109.5
C16 C17 H17B 109.5
H17A C17 H17B 109.5
C16 C17 H17C 109.5
H17A C17 H17C 109.5
H17B C17 H17C 109.5
C16 C18 H18A 109.5
C16 C18 H18B 109.5
H18A C18 H18B 109.5
C16 C18 H18C 109.5
H18A C18 H18C 109.5
H18B C18 H18C 109.5
C20 C19 C24 121.0(9)
C20 C19 C6 118.2(9)
C24 C19 C6 120.6(8)
C21 C20 C19 117.1(11)
C21 C20 C25 120.9(10)
C19 C20 C25 122.0(10)
C22 C21 C20 122.1(12)
C22 C21 H21 118.9
C20 C21 H21 118.9
C21 C22 C23 120.4(12)
C21 C22 H22 119.8
C23 C22 H22 119.8
C24 C23 C22 120.6(13)
C24 C23 H23 119.7
C22 C23 H23 119.7
C23 C24 C19 118.6(11)
C23 C24 C28 119.8(11)
C19 C24 C28 121.6(9)
C26 C25 C27 105.1(12)
C26 C25 C20 110.9(11)
C27 C25 C20 114.2(14)
C26 C25 H25 108.8
C27 C25 H25 108.8
C20 C25 H25 108.8
C25 C26 H26A 109.5
C25 C26 H26B 109.5
H26A C26 H26B 109.5
C25 C26 H26C 109.5
H26A C26 H26C 109.5
H26B C26 H26C 109.5
C25 C27 H27A 109.5
C25 C27 H27B 109.5
H27A C27 H27B 109.5
C25 C27 H27C 109.5
H27A C27 H27C 109.5
H27B C27 H27C 109.5
C24 C28 C30 113.6(10)
C24 C28 C29 110.7(10)
C30 C28 C29 110.1(9)
C24 C28 H28 107.4
C30 C28 H28 107.4
C29 C28 H28 107.4
C28 C29 H29A 109.5
C28 C29 H29B 109.5
H29A C29 H29B 109.5
C28 C29 H29C 109.5
H29A C29 H29C 109.5
H29B C29 H29C 109.5
C28 C30 H30A 109.5
C28 C30 H30B 109.5
H30A C30 H30B 109.5
C28 C30 H30C 109.5
H30A C30 H30C 109.5
H30B C30 H30C 109.5
P1 C31 H31A 109.5
P1 C31 H31B 109.5
H31A C31 H31B 109.5
P1 C31 H31C 109.5
H31A C31 H31C 109.5
H31B C31 H31C 109.5
P1 C32 H32A 109.5
P1 C32 H32B 109.5
H32A C32 H32B 109.5
P1 C32 H32C 109.5
H32A C32 H32C 109.5
H32B C32 H32C 109.5
C36 C33 C34 107.6(12)
C36 C33 C35 105.2(12)
C34 C33 C35 106.0(12)
C36 C33 P2 113.6(13)
C34 C33 P2 115.1(12)
C35 C33 P2 108.6(14)
C33 C34 H34A 109.5
C33 C34 H34B 109.5
H34A C34 H34B 109.5
C33 C34 H34C 109.5
H34A C34 H34C 109.5
H34B C34 H34C 109.5
C33 C35 H35A 109.5
C33 C35 H35B 109.5
H35A C35 H35B 109.5
C33 C35 H35C 109.5
H35A C35 H35C 109.5
H35B C35 H35C 109.5
C33 C36 H36A 109.5
C33 C36 H36B 109.5
H36A C36 H36B 109.5
C33 C36 H36C 109.5
H36A C36 H36C 109.5
H36B C36 H36C 109.5
C38 C37 C40 108.9(15)
C38 C37 C39 107.5(14)
C40 C37 C39 105.4(13)
C38 C37 P2 116.4(18)
C40 C37 P2 108.0(17)
C39 C37 P2 110.2(17)
C37 C38 H38A 109.5
C37 C38 H38B 109.5
H38A C38 H38B 109.5
C37 C38 H38C 109.5
H38A C38 H38C 109.5
H38B C38 H38C 109.5
C37 C39 H39A 109.5
C37 C39 H39B 109.5
H39A C39 H39B 109.5
C37 C39 H39C 109.5
H39A C39 H39C 109.5
H39B C39 H39C 109.5
C37 C40 H40A 109.5
C37 C40 H40B 109.5
H40A C40 H40B 109.5
C37 C40 H40C 109.5
H40A C40 H40C 109.5
H40B C40 H40C 109.5
C43 C41 C44 108.2(12)
C43 C41 C42 108.2(14)
C44 C41 C42 107.1(15)
C43 C41 P2 112.1(13)
C44 C41 P2 117.8(16)
C42 C41 P2 102.9(18)
C41 C42 H42A 109.5
C41 C42 H42B 109.5
H42A C42 H42B 109.5
C41 C42 H42C 109.5
H42A C42 H42C 109.5
H42B C42 H42C 109.5
C41 C43 H43A 109.5
C41 C43 H43B 109.5
H43A C43 H43B 109.5
C41 C43 H43C 109.5
H43A C43 H43C 109.5
H43B C43 H43C 109.5
C41 C44 H44A 109.5
C41 C44 H44B 109.5
H44A C44 H44B 109.5
C41 C44 H44C 109.5
H44A C44 H44C 109.5
H44B C44 H44C 109.5
C36B C33B C34B 111.9(16)
C36B C33B C35B 111.5(16)
C34B C33B C35B 109.7(16)
C36B C33B P2 107(2)
C34B C33B P2 115(2)
C35B C33B P2 101(2)
C33B C34B H34D 109.5
C33B C34B H34E 109.5
H34D C34B H34E 109.5
C33B C34B H34F 109.5
H34D C34B H34F 109.5
H34E C34B H34F 109.5
C33B C35B H35D 109.5
C33B C35B H35E 109.5
H35D C35B H35E 109.5
C33B C35B H35F 109.5
H35D C35B H35F 109.5
H35E C35B H35F 109.5
C33B C36B H36D 109.5
C33B C36B H36E 109.5
H36D C36B H36E 109.5
C33B C36B H36F 109.5
H36D C36B H36F 109.5
H36E C36B H36F 109.5
C39B C37B C38B 112.5(18)
C39B C37B C40B 110.0(19)
C38B C37B C40B 110.4(18)
C39B C37B P2 116(3)
C38B C37B P2 107(4)
C40B C37B P2 99(2)
C37B C38B H38D 109.5
C37B C38B H38E 109.5
H38D C38B H38E 109.5
C37B C38B H38F 109.5
H38D C38B H38F 109.5
H38E C38B H38F 109.5
C37B C39B H39D 109.5
C37B C39B H39E 109.5
H39D C39B H39E 109.5
C37B C39B H39F 109.5
H39D C39B H39F 109.5
H39E C39B H39F 109.5
C37B C40B H40D 109.5
C37B C40B H40E 109.5
H40D C40B H40E 109.5
C37B C40B H40F 109.5
H40D C40B H40F 109.5
H40E C40B H40F 109.5
C42B C41B C44B 110.2(19)
C42B C41B C43B 109.7(19)
C44B C41B C43B 107.8(17)
C42B C41B P2 107(4)
C44B C41B P2 114(3)
C43B C41B P2 108(2)
C41B C42B H42D 109.5
C41B C42B H42E 109.5
H42D C42B H42E 109.5
C41B C42B H42F 109.5
H42D C42B H42F 109.5
H42E C42B H42F 109.5
C41B C43B H43D 109.5
C41B C43B H43E 109.5
H43D C43B H43E 109.5
C41B C43B H43F 109.5
H43D C43B H43F 109.5
H43E C43B H43F 109.5
C41B C44B H44D 109.5
C41B C44B H44E 109.5
H44D C44B H44E 109.5
C41B C44B H44F 109.5
H44D C44B H44F 109.5
H44E C44B H44F 109.5
C47 C45 C46 108.5(12)
C47 C45 C48 104.9(11)
C46 C45 C48 108.3(12)
C47 C45 P3 110.4(8)
C46 C45 P3 108.7(8)
C48 C45 P3 115.7(9)
C45 C46 H46A 109.5
C45 C46 H46B 109.5
H46A C46 H46B 109.5
C45 C46 H46C 109.5
H46A C46 H46C 109.5
H46B C46 H46C 109.5
C45 C47 H47A 109.5
C45 C47 H47B 109.5
H47A C47 H47B 109.5
C45 C47 H47C 109.5
H47A C47 H47C 109.5
H47B C47 H47C 109.5
C45 C48 H48A 109.5
C45 C48 H48B 109.5
H48A C48 H48B 109.5
C45 C48 H48C 109.5
H48A C48 H48C 109.5
H48B C48 H48C 109.5
C50 C49 C51 111.9(15)
C50 C49 C52 102.0(16)
C51 C49 C52 108.7(12)
C50 C49 P3 109.2(9)
C51 C49 P3 116.4(9)
C52 C49 P3 107.7(9)
C49 C50 H50A 109.5
C49 C50 H50B 109.5
H50A C50 H50B 109.5
C49 C50 H50C 109.5
H50A C50 H50C 109.5
H50B C50 H50C 109.5
C49 C51 H51A 109.5
C49 C51 H51B 109.5
H51A C51 H51B 109.5
C49 C51 H51C 109.5
H51A C51 H51C 109.5
H51B C51 H51C 109.5
C49 C52 H52A 109.5
C49 C52 H52B 109.5
H52A C52 H52B 109.5
C49 C52 H52C 109.5
H52A C52 H52C 109.5
H52B C52 H52C 109.5
C55 C53 C56 106.3(14)
C55 C53 C54 107.6(15)
C56 C53 C54 106.6(15)
C55 C53 P3 113.3(11)
C56 C53 P3 114.6(9)
C54 C53 P3 108.0(9)
C53 C54 H54A 109.5
C53 C54 H54B 109.5
H54A C54 H54B 109.5
C53 C54 H54C 109.5
H54A C54 H54C 109.5
H54B C54 H54C 109.5
C53 C55 H55A 109.5
C53 C55 H55B 109.5
H55A C55 H55B 109.5
C53 C55 H55C 109.5
H55A C55 H55C 109.5
H55B C55 H55C 109.5
C53 C56 H56A 109.5
C53 C56 H56B 109.5
H56A C56 H56B 109.5
C53 C56 H56C 109.5
H56A C56 H56C 109.5
H56B C56 H56C 109.5
S2 N1 S1 112.1(12)
O2 S1 O1 118.0(16)
O2 S1 N1 116.0(14)
O1 S1 N1 108.9(9)
O2 S1 C100 110.4(9)
O1 S1 C100 103.3(10)
N1 S1 C100 97.7(10)
F3 C100 F1 110.6(15)
F3 C100 F2 105.2(17)
F1 C100 F2 100.7(14)
F3 C100 S1 118.4(12)
F1 C100 S1 113.1(14)
F2 C100 S1 106.9(12)
O4 S2 O3 128.8(13)
O4 S2 N1 123.5(11)
O3 S2 N1 107.3(12)
O4 S2 C101 97.0(14)
O3 S2 C101 87.0(17)
N1 S2 C101 91.6(12)
F4 C101 F5 114(3)
F4 C101 F6 110.5(17)
F5 C101 F6 99(2)
F4 C101 S2 117(2)
F5 C101 S2 106.3(15)
F6 C101 S2 107.9(19)
C103 C102 C107 120.0
C103 C102 H102 120.0
C107 C102 H102 120.0
C102 C103 C104 120.0
C102 C103 H103 120.0
C104 C103 H103 120.0
C105 C104 C103 120.0
C105 C104 H104 120.0
C103 C104 H104 120.0
C104 C105 C106 120.0
C104 C105 H105 120.0
C106 C105 H105 120.0
C105 C106 C107 120.0
C105 C106 H106 120.0
C107 C106 H106 120.0
C106 C107 C102 120.0
C106 C107 H107 120.0
C102 C107 H107 120.0

loop_
_geom_bond_atom_site_label_1
_geom_bond_atom_site_label_2
_geom_bond_distance
Au1 P1 2.292(2)
Au1 Pt1 2.8484(4)
Pt1 P2 2.336(2)
Pt1 P3 2.342(2)
P1 C32 1.802(10)
P1 C31 1.807(9)
P1 C1 1.852(9)
P2 C37 1.919(9)
P2 C37B 1.919(9)
P2 C41B 1.919(9)
P2 C41 1.919(9)
P2 C33 1.919(9)
P2 C33B 1.919(9)
P3 C45 1.896(12)
P3 C53 1.915(12)
P3 C49 1.925(11)
C1 C6 1.386(11)
C1 C2 1.428(11)
C2 C3 1.363(12)
C2 C7 1.514(11)
C3 C4 1.413(14)
C3 H3 0.9500
C4 C5 1.372(14)
C4 H4 0.9500
C5 C6 1.389(12)
C5 H5 0.9500
C6 C19 1.514(12)
C7 C12 1.398(13)
C7 C8 1.405(12)
C8 C9 1.393(15)
C8 C13 1.539(16)
C9 C10 1.33(2)
C9 H9 0.9500
C10 C11 1.43(2)
C10 H10 0.9500
C11 C12 1.398(14)
C11 H11 0.9500
C12 C16 1.551(14)
C13 C14 1.500(15)
C13 C15 1.515(17)
C13 H13 1.0000
C14 H14A 0.9800
C14 H14B 0.9800
C14 H14C 0.9800
C15 H15A 0.9800
C15 H15B 0.9800
C15 H15C 0.9800
C16 C17 1.522(16)
C16 C18 1.534(16)
C16 H16 1.0000
C17 H17A 0.9800
C17 H17B 0.9800
C17 H17C 0.9800
C18 H18A 0.9800
C18 H18B 0.9800
C18 H18C 0.9800
C19 C20 1.405(14)
C19 C24 1.414(14)
C20 C21 1.404(17)
C20 C25 1.520(17)
C21 C22 1.35(2)
C21 H21 0.9500
C22 C23 1.39(2)
C22 H22 0.9500
C23 C24 1.382(16)
C23 H23 0.9500
C24 C28 1.508(15)
C25 C26 1.48(2)
C25 C27 1.51(2)
C25 H25 1.0000
C26 H26A 0.9800
C26 H26B 0.9800
C26 H26C 0.9800
C27 H27A 0.9800
C27 H27B 0.9800
C27 H27C 0.9800
C28 C30 1.529(17)
C28 C29 1.542(16)
C28 H28 1.0000
C29 H29A 0.9800
C29 H29B 0.9800
C29 H29C 0.9800
C30 H30A 0.9800
C30 H30B 0.9800
C30 H30C 0.9800
C31 H31A 0.9800
C31 H31B 0.9800
C31 H31C 0.9800
C32 H32A 0.9800
C32 H32B 0.9800
C32 H32C 0.9800
C33 C36 1.52(2)
C33 C34 1.52(2)
C33 C35 1.56(2)
C34 H34A 0.9800
C34 H34B 0.9800
C34 H34C 0.9800
C35 H35A 0.9800
C35 H35B 0.9800
C35 H35C 0.9800
C36 H36A 0.9800
C36 H36B 0.9800
C36 H36C 0.9800
C37 C38 1.51(2)
C37 C40 1.55(2)
C37 C39 1.57(2)
C38 H38A 0.9800
C38 H38B 0.9800
C38 H38C 0.9800
C39 H39A 0.9800
C39 H39B 0.9800
C39 H39C 0.9800
C40 H40A 0.9800
C40 H40B 0.9800
C40 H40C 0.9800
C41 C43 1.51(2)
C41 C44 1.53(2)
C41 C42 1.54(2)
C42 H42A 0.9800
C42 H42B 0.9800
C42 H42C 0.9800
C43 H43A 0.9800
C43 H43B 0.9800
C43 H43C 0.9800
C44 H44A 0.9800
C44 H44B 0.9800
C44 H44C 0.9800
C33B C36B 1.53(3)
C33B C34B 1.56(2)
C33B C35B 1.58(3)
C34B H34D 0.9800
C34B H34E 0.9800
C34B H34F 0.9800
C35B H35D 0.9800
C35B H35E 0.9800
C35B H35F 0.9800
C36B H36D 0.9800
C36B H36E 0.9800
C36B H36F 0.9800
C37B C39B 1.54(3)
C37B C38B 1.54(3)
C37B C40B 1.59(3)
C38B H38D 0.9800
C38B H38E 0.9800
C38B H38F 0.9800
C39B H39D 0.9800
C39B H39E 0.9800
C39B H39F 0.9800
C40B H40D 0.9800
C40B H40E 0.9800
C40B H40F 0.9800
C41B C42B 1.52(3)
C41B C44B 1.56(3)
C41B C43B 1.57(3)
C42B H42D 0.9800
C42B H42E 0.9800
C42B H42F 0.9800
C43B H43D 0.9800
C43B H43E 0.9800
C43B H43F 0.9800
C44B H44D 0.9800
C44B H44E 0.9800
C44B H44F 0.9800
C45 C47 1.511(17)
C45 C46 1.515(16)
C45 C48 1.541(16)
C46 H46A 0.9800
C46 H46B 0.9800
C46 H46C 0.9800
C47 H47A 0.9800
C47 H47B 0.9800
C47 H47C 0.9800
C48 H48A 0.9800
C48 H48B 0.9800
C48 H48C 0.9800
C49 C50 1.476(18)
C49 C51 1.474(17)
C49 C52 1.55(2)
C50 H50A 0.9800
C50 H50B 0.9800
C50 H50C 0.9800
C51 H51A 0.9800
C51 H51B 0.9800
C51 H51C 0.9800
C52 H52A 0.9800
C52 H52B 0.9800
C52 H52C 0.9800
C53 C55 1.51(3)
C53 C56 1.525(16)
C53 C54 1.545(18)
C54 H54A 0.9800
C54 H54B 0.9800
C54 H54C 0.9800
C55 H55A 0.9800
C55 H55B 0.9800
C55 H55C 0.9800
C56 H56A 0.9800
C56 H56B 0.9800
C56 H56C 0.9800
N1 S2 1.54(2)
N1 S1 1.62(2)
S1 O2 1.418(14)
S1 O1 1.422(14)
S1 C100 1.708(17)
F1 C100 1.32(2)
F2 C100 1.40(2)
F3 C100 1.276(19)
S2 O4 1.408(13)
S2 O3 1.514(16)
S2 C101 1.69(2)
C101 F4 1.420(19)
C101 F5 1.47(2)
C101 F6 1.47(2)
C102 C103 1.3900
C102 C107 1.3900
C102 H102 0.9500
C103 C104 1.3900
C103 H103 0.9500
C104 C105 1.3900
C104 H104 0.9500
C105 C106 1.3900
C105 H105 0.9500
C106 C107 1.3900
C106 H106 0.9500
C107 H107 0.9500
